data_4131232
loop_
_publ_author_name
'Mukhopadhyay, Tufan K.'
'Rock, Christopher L.'
'Hong, Mannkyu'
'Ashley, Daniel C.'
'Groy, Thomas L.'
'Baik, Mu-Hyun'
'Trovitch, Ryan J.'

_publ_section_title
;
 Mechanistic Investigation of Bis(imino)pyridine Manganese Catalyzed
 Carbonyl and Carboxylate Hydrosilylation.
;
_journal_issue 13
_journal_name_full 'Journal of the American Chemical Society'
_journal_page_first 4901
_journal_page_last 4915
_journal_paper_doi 10.1021/jacs.7b00879
_journal_volume 139
_journal_year 2017
_chemical_formula_moiety 'C94 H92 F6 Mn2 N6 O2 P4, 6(C4 H8 O)'
_chemical_formula_sum 'C118 H140 F6 Mn2 N6 O8 P4'
_chemical_formula_weight 2118.11
_chemical_name_common 2Ph2PPrPDIMnOCPhCF3
_space_group_crystal_system triclinic
_space_group_IT_number 2
_space_group_name_Hall '-P 1'
_space_group_name_H-M_alt 'P -1'
_atom_sites_solution_hydrogens geom
_atom_sites_solution_primary direct
_atom_sites_solution_secondary difmap
_cell_angle_alpha 92.0219(9)
_cell_angle_beta 115.4329(8)
_cell_angle_gamma 109.4571(9)
_cell_formula_units_Z 1
_cell_length_a 14.5008(8)
_cell_length_b 14.7881(9)
_cell_length_c 15.1141(9)
_cell_measurement_reflns_used 4214
_cell_measurement_temperature 123.00(10)
_cell_measurement_theta_max 24.6409
_cell_measurement_theta_min 2.3483
_cell_volume 2698.6(3)
_computing_cell_refinement 'SAINT V8.34A (Bruker AXS Inc., 2014)'
_computing_data_collection 'Bruker Instrument Service v2015.5.1.3'
_computing_data_reduction 'SAINT V8.34A (Bruker AXS Inc., 2014)'
_computing_molecular_graphics 'XShell ver. 6.3.1 (Bruker AXS, 2004)'
_computing_publication_material 'Bruker APEX2 v2014.11-0 (Bruker-AXS, 2014)'
_computing_structure_refinement 'SHELXL-2014/7 (Sheldrick, 2014)'
_computing_structure_solution 'SHELXTL XT-2014/4'
_diffrn_ambient_temperature 123.00(10)
_diffrn_detector_area_resol_mean 8.3330
_diffrn_measured_fraction_theta_full 0.999
_diffrn_measured_fraction_theta_max 0.999
_diffrn_measurement_device_type 'Bruker Smart APEX Diffractometer'
_diffrn_measurement_method '\w and \f scans'
_diffrn_radiation_monochromator graphite
_diffrn_radiation_type MoK\a
_diffrn_radiation_wavelength 0.71073
_diffrn_reflns_av_R_equivalents 0.0395
_diffrn_reflns_av_unetI/netI 0.0584
_diffrn_reflns_limit_h_max 17
_diffrn_reflns_limit_h_min -17
_diffrn_reflns_limit_k_max 17
_diffrn_reflns_limit_k_min -17
_diffrn_reflns_limit_l_max 18
_diffrn_reflns_limit_l_min -18
_diffrn_reflns_number 22407
_diffrn_reflns_theta_full 25.27
_diffrn_reflns_theta_max 25.27
_diffrn_reflns_theta_min 1.66
_diffrn_source 'fine-focus sealed tube'
_diffrn_source_type 'sealed tube'
_exptl_absorpt_coefficient_mu 0.364
_exptl_absorpt_correction_T_max 0.97
_exptl_absorpt_correction_T_min 0.85
_exptl_absorpt_correction_type multi-scan
_exptl_absorpt_process_details 'SADABS V2014/5 (Bruker AXS Inc.)'
_exptl_crystal_colour 'clear light brown'
_exptl_crystal_density_diffrn 1.303
_exptl_crystal_density_method 'not measured'
_exptl_crystal_description plate
_exptl_crystal_F_000 1118
_exptl_crystal_size_max 0.335
_exptl_crystal_size_mid 0.230
_exptl_crystal_size_min 0.085
_refine_diff_density_max 0.906
_refine_diff_density_min -0.507
_refine_ls_extinction_method none
_refine_ls_goodness_of_fit_ref 1.027
_refine_ls_hydrogen_treatment constr
_refine_ls_matrix_type full
_refine_ls_number_parameters 667
_refine_ls_number_reflns 9794
_refine_ls_number_restraints 21
_refine_ls_restrained_S_all 1.025
_refine_ls_R_factor_all 0.0816
_refine_ls_R_factor_gt 0.0529
_refine_ls_shift/su_max 0.000
_refine_ls_shift/su_mean 0.000
_refine_ls_structure_factor_coef Fsqd
_refine_ls_weighting_details 'w=1/[\s^2^(Fo^2^)+(0.0674P)^2^+2.1838P] where P=(Fo^2^+2Fc^2^)/3'
_refine_ls_weighting_scheme calc
_refine_ls_wR_factor_gt 0.1273
_refine_ls_wR_factor_ref 0.1417
_reflns_number_gt 7072
_reflns_number_total 9794
_reflns_threshold_expression 'I > 2\s(I)'
_cod_data_source_file ja7b00879_si_002.cif
_cod_data_source_block 2Ph2PPrPDIMnOCPhCF3
_cod_database_code 4131232

loop_
_space_group_symop_operation_xyz
'x, y, z'
'-x, -y, -z'

loop_
_atom_site_type_symbol
_atom_site_label
_atom_site_fract_x
_atom_site_fract_y
_atom_site_fract_z
_atom_site_U_iso_or_equiv
_atom_site_adp_type
_atom_site_calc_flag
_atom_site_refinement_flags_adp
_atom_site_refinement_flags_occupancy
_atom_site_refinement_flags_posn
_atom_site_occupancy
_atom_site_disorder_assembly
_atom_site_disorder_group
Mn Mn1 0.44972(4) 0.37440(3) 0.46090(3) 0.01704(13) Uani d . . . 1.0 . .
P P1 0.50176(7) 0.20732(6) 0.46988(6) 0.02114(19) Uani d . . . 1.0 . .
P P2 0.34425(8) 0.30491(6) -0.00928(6) 0.0319(2) Uani d . . . 1.0 . .
F F1 0.22840(15) 0.21392(13) 0.53839(13) 0.0327(5) Uani d . . . 1.0 . .
F F2 0.05608(15) 0.17252(14) 0.43519(14) 0.0361(5) Uani d . . . 1.0 . .
F F3 0.14949(16) 0.09586(13) 0.41165(14) 0.0331(5) Uani d . . . 1.0 . .
O O1 0.29321(16) 0.27222(14) 0.39811(15) 0.0219(5) Uani d . . . 1.0 . .
N N1 0.5473(2) 0.37535(17) 0.62810(18) 0.0206(6) Uani d . . . 1.0 . .
N N2 0.60957(19) 0.49368(17) 0.52115(18) 0.0184(5) Uani d . . . 1.0 . .
N N3 0.4815(2) 0.41306(17) 0.32983(18) 0.0203(6) Uani d . . . 1.0 . .
C C1 0.7239(3) 0.4482(2) 0.7852(2) 0.0327(8) Uani d . . . 1.0 . .
H H1A 0.7063 0.4844 0.8271 0.049 Uiso calc U . R 1.0 . .
H H1B 0.8008 0.4835 0.7992 0.049 Uiso calc U . R 1.0 . .
H H1C 0.7145 0.3827 0.8 0.049 Uiso calc U . R 1.0 . .
C C2 0.6476(2) 0.4388(2) 0.6765(2) 0.0209(7) Uani d . . . 1.0 . .
C C3 0.6884(2) 0.5071(2) 0.6196(2) 0.0207(7) Uani d . . . 1.0 . .
C C4 0.7933(3) 0.5735(2) 0.6581(2) 0.0253(7) Uani d . . . 1.0 . .
H H4 0.8465 0.5757 0.7237 0.03 Uiso calc U . R 1.0 . .
C C5 0.8265(3) 0.6440(2) 0.5977(2) 0.0244(7) Uani d . . . 1.0 . .
H H5 0.906 0.6596 0.6166 0.029 Uiso calc U . R 1.0 . .
C C6 0.7567(3) 0.5939(2) 0.4890(2) 0.0255(7) Uani d . . . 1.0 . .
H H6 0.7855 0.6088 0.4431 0.031 Uiso calc U . R 1.0 . .
C C7 0.6525(2) 0.5274(2) 0.4568(2) 0.0202(7) Uani d . . . 1.0 . .
C C8 0.5744(3) 0.4822(2) 0.3494(2) 0.0212(7) Uani d . . . 1.0 . .
C C9 0.6068(3) 0.5209(2) 0.2716(2) 0.0292(8) Uani d . . . 1.0 . .
H H9A 0.5534 0.4778 0.2058 0.044 Uiso calc U . R 1.0 . .
H H9B 0.6808 0.5228 0.2888 0.044 Uiso calc U . R 1.0 . .
H H9C 0.6072 0.5872 0.2698 0.044 Uiso calc U . R 1.0 . .
C C10 0.5015(3) 0.3029(2) 0.6775(2) 0.0251(7) Uani d . . . 1.0 . .
H H10A 0.4206 0.2856 0.6476 0.03 Uiso calc U . R 1.0 . .
H H10B 0.5349 0.3323 0.7495 0.03 Uiso calc U . R 1.0 . .
C C11 0.5233(3) 0.2098(2) 0.6672(2) 0.0256(7) Uani d . . . 1.0 . .
H H11A 0.5023 0.1685 0.711 0.031 Uiso calc U . R 1.0 . .
H H11B 0.6037 0.2285 0.6916 0.031 Uiso calc U . R 1.0 . .
C C12 0.4609(3) 0.1482(2) 0.5599(2) 0.0267(7) Uani d . . . 1.0 . .
H H12A 0.3807 0.1318 0.5347 0.032 Uiso calc U . R 1.0 . .
H H12B 0.4724 0.0858 0.5623 0.032 Uiso calc U . R 1.0 . .
C C13 0.4311(3) 0.1031(2) 0.3632(2) 0.0223(7) Uani d . . . 1.0 . .
C C14 0.4846(3) 0.0737(2) 0.3182(2) 0.0310(8) Uani d . . . 1.0 . .
H H14 0.5628 0.1043 0.3463 0.037 Uiso calc U . R 1.0 . .
C C15 0.4256(3) 0.0002(3) 0.2324(3) 0.0359(9) Uani d . . . 1.0 . .
H H15 0.4636 -0.0187 0.2021 0.043 Uiso calc U . R 1.0 . .
C C16 0.3126(3) -0.0453(2) 0.1911(3) 0.0352(9) Uani d . . . 1.0 . .
H H16 0.2724 -0.0962 0.1329 0.042 Uiso calc U . R 1.0 . .
C C17 0.2578(3) -0.0168(2) 0.2347(3) 0.0336(8) Uani d . . . 1.0 . .
H H17 0.1796 -0.048 0.2063 0.04 Uiso calc U . R 1.0 . .
C C18 0.3164(3) 0.0575(2) 0.3200(2) 0.0274(7) Uani d . . . 1.0 . .
H H18 0.2779 0.0773 0.349 0.033 Uiso calc U . R 1.0 . .
C C19 0.6470(3) 0.2238(2) 0.5215(2) 0.0243(7) Uani d . . . 1.0 . .
C C20 0.6867(3) 0.1532(3) 0.5616(2) 0.0318(8) Uani d . . . 1.0 . .
H H20 0.6374 0.0927 0.5631 0.038 Uiso calc U . R 1.0 . .
C C21 0.7983(3) 0.1708(3) 0.5993(3) 0.0396(9) Uani d . . . 1.0 . .
H H21 0.8247 0.122 0.6259 0.048 Uiso calc U . R 1.0 . .
C C22 0.8711(3) 0.2589(3) 0.5984(3) 0.0416(9) Uani d . . . 1.0 . .
H H22 0.9473 0.2707 0.624 0.05 Uiso calc U . R 1.0 . .
C C23 0.8323(3) 0.3295(3) 0.5601(3) 0.0370(9) Uani d . . . 1.0 . .
H H23 0.8824 0.3905 0.5606 0.044 Uiso calc U . R 1.0 . .
C C24 0.7208(3) 0.3125(2) 0.5209(3) 0.0301(8) Uani d . . . 1.0 . .
H H24 0.6948 0.3613 0.4936 0.036 Uiso calc U . R 1.0 . .
C C25 0.3985(3) 0.3653(2) 0.2255(2) 0.0230(7) Uani d . . . 1.0 . .
H H25A 0.4015 0.4138 0.1822 0.028 Uiso calc U . R 1.0 . .
H H25B 0.3237 0.3406 0.2205 0.028 Uiso calc U . R 1.0 . .
C C26 0.4193(3) 0.2800(2) 0.1889(2) 0.0273(7) Uani d . . . 1.0 . .
H H26A 0.4937 0.3052 0.193 0.033 Uiso calc U . R 1.0 . .
H H26B 0.4182 0.2326 0.2333 0.033 Uiso calc U . R 1.0 . .
C C27 0.3333(3) 0.2277(2) 0.0816(2) 0.0279(8) Uani d . . . 1.0 . .
H H27A 0.2585 0.2084 0.076 0.033 Uiso calc U . R 1.0 . .
H H27B 0.3428 0.1671 0.0651 0.033 Uiso calc U . R 1.0 . .
C C28 0.2287(3) 0.2257(2) -0.1277(2) 0.0269(7) Uani d . . . 1.0 . .
C C29 0.1538(3) 0.1321(2) -0.1378(3) 0.0303(8) Uani d . . . 1.0 . .
H H29 0.1629 0.1041 -0.0805 0.036 Uiso calc U . R 1.0 . .
C C30 0.0665(3) 0.0804(2) -0.2308(3) 0.0320(8) Uani d . . . 1.0 . .
H H30 0.0159 0.0172 -0.2364 0.038 Uiso calc U . R 1.0 . .
C C31 0.0518(3) 0.1184(3) -0.3149(3) 0.0326(8) Uani d . . . 1.0 . .
H H31 -0.0078 0.0818 -0.3786 0.039 Uiso calc U . R 1.0 . .
C C32 0.1253(3) 0.2114(3) -0.3057(3) 0.0353(8) Uani d . . . 1.0 . .
H H32 0.1162 0.2389 -0.3633 0.042 Uiso calc U . R 1.0 . .
C C33 0.2116(3) 0.2639(3) -0.2129(3) 0.0334(8) Uani d . . . 1.0 . .
H H33 0.2604 0.3279 -0.2074 0.04 Uiso calc U . R 1.0 . .
C C34 0.4621(3) 0.2942(3) -0.0195(3) 0.0507(12) Uani d . . . 1.0 . .
C C35 0.4676(4) 0.2066(4) -0.0425(4) 0.0839(19) Uani d . . . 1.0 . .
H H35 0.4079 0.1473 -0.054 0.101 Uiso calc U . R 1.0 . .
C C36 0.5590(5) 0.2022(6) -0.0496(5) 0.119(3) Uani d . . . 1.0 . .
H H36 0.5621 0.1405 -0.0639 0.143 Uiso calc U . R 1.0 . .
C C37 0.6452(5) 0.2882(7) -0.0356(4) 0.106(3) Uani d . . . 1.0 . .
H H37 0.7071 0.286 -0.0414 0.127 Uiso calc U . R 1.0 . .
C C38 0.6405(4) 0.3759(6) -0.0134(4) 0.092(2) Uani d . . . 1.0 . .
H H38 0.6997 0.435 -0.0033 0.111 Uiso calc U . R 1.0 . .
C C39 0.5500(4) 0.3804(4) -0.0052(3) 0.0696(16) Uani d . . . 1.0 . .
H H39 0.548 0.4423 0.0101 0.083 Uiso calc U . R 1.0 . .
C C40 0.1874(2) 0.2581(2) 0.3774(2) 0.0216(7) Uani d . . . 1.0 . .
C C41 0.1550(3) 0.1867(2) 0.4400(2) 0.0270(7) Uani d . . . 1.0 . .
C C42 0.1026(2) 0.2070(2) 0.2655(2) 0.0220(7) Uani d . . . 1.0 . .
C C43 -0.0082(3) 0.1927(2) 0.2246(2) 0.0270(7) Uani d . . . 1.0 . .
H H43 -0.0337 0.2178 0.2643 0.032 Uiso calc U . R 1.0 . .
C C44 -0.0827(3) 0.1419(3) 0.1262(3) 0.0344(8) Uani d . . . 1.0 . .
H H44 -0.1587 0.1314 0.0998 0.041 Uiso calc U . R 1.0 . .
C C45 -0.0459(3) 0.1068(2) 0.0672(2) 0.0336(8) Uani d . . . 1.0 . .
H H45 -0.0961 0.0732 -0.0003 0.04 Uiso calc U . R 1.0 . .
C C46 0.0643(3) 0.1212(2) 0.1072(2) 0.0301(8) Uani d . . . 1.0 . .
H H46 0.0901 0.0965 0.0675 0.036 Uiso calc U . R 1.0 . .
C C47 0.1383(3) 0.1720(2) 0.2061(2) 0.0265(7) Uani d . . . 1.0 . .
H H47 0.2143 0.1825 0.2325 0.032 Uiso calc U . R 1.0 . .
O O2 0.1094(2) 0.6618(2) 0.0643(2) 0.0544(8) Uani d . . . 1.0 . .
C C2A 0.1021(3) 0.6941(3) 0.1505(3) 0.0425(9) Uani d . . . 1.0 . .
H H2A1 0.1707 0.7504 0.1967 0.051 Uiso calc U . R 1.0 . .
H H2A2 0.0906 0.6405 0.1869 0.051 Uiso calc U . R 1.0 . .
C C2B 0.0049(3) 0.7237(3) 0.1111(3) 0.0414(9) Uani d . . . 1.0 . .
H H2B1 0.0253 0.7911 0.0989 0.05 Uiso calc U . R 1.0 . .
H H2B2 -0.0273 0.7192 0.1576 0.05 Uiso calc U . R 1.0 . .
C C2C -0.0742(3) 0.6477(3) 0.0133(3) 0.0488(11) Uani d . . . 1.0 . .
H H2C1 -0.1184 0.5866 0.0249 0.059 Uiso calc U . R 1.0 . .
H H2C2 -0.125 0.6735 -0.0361 0.059 Uiso calc U . R 1.0 . .
C C2D 0.0035(3) 0.6305(3) -0.0215(3) 0.0444(10) Uani d . . . 1.0 . .
H H2D1 -0.023 0.5601 -0.0505 0.053 Uiso calc U . R 1.0 . .
H H2D2 0.0075 0.6686 -0.0732 0.053 Uiso calc U . R 1.0 . .
O O4 0.6479(4) 0.0095(4) 0.2025(4) 0.1245(18) Uani d . . . 1.0 . .
C C4A 0.7227(6) -0.0265(7) 0.2760(6) 0.161(4) Uani d . . . 1.0 . .
H H4A1 0.6819 -0.0964 0.2724 0.193 Uiso calc U . R 1.0 . .
H H4A2 0.7825 -0.023 0.2592 0.193 Uiso calc U . R 1.0 . .
C C4B 0.7687(7) 0.0241(6) 0.3712(5) 0.117(2) Uani d . . . 1.0 . .
H H4B1 0.8419 0.0222 0.4145 0.14 Uiso calc U . R 1.0 . .
H H4B2 0.7195 0.0013 0.4022 0.14 Uiso calc U . R 1.0 . .
C C4C 0.7783(5) 0.1301(5) 0.3454(5) 0.095(2) Uani d . . . 1.0 . .
H H4C1 0.7569 0.1654 0.3854 0.114 Uiso calc U . R 1.0 . .
H H4C2 0.8549 0.1701 0.3595 0.114 Uiso calc U . R 1.0 . .
C C4D 0.7005(5) 0.1104(6) 0.2365(5) 0.114(3) Uani d . . . 1.0 . .
H H4D1 0.6454 0.1398 0.2258 0.137 Uiso calc U . R 1.0 . .
H H4D2 0.7416 0.1393 0.1997 0.137 Uiso calc U . R 1.0 . .
O O3 0.871(7) 0.536(2) 0.324(3) 0.0686(17) Uani d . P D 0.568(8) A -1
C C3A 0.876(2) 0.5310(13) 0.234(3) 0.062(4) Uani d . P D 0.568(8) A -1
H H3AA 0.9368 0.5898 0.2376 0.074 Uiso calc U P R 0.568(8) A -1
H H3AB 0.8055 0.528 0.1779 0.074 Uiso calc U P R 0.568(8) A -1
C C3B 0.8956(10) 0.4398(11) 0.2157(9) 0.074(3) Uani d . P D 0.568(8) A -1
H H3BA 0.9757 0.4527 0.2492 0.089 Uiso calc U P R 0.568(8) A -1
H H3BB 0.8641 0.4139 0.1432 0.089 Uiso calc U P R 0.568(8) A -1
C C3C 0.8359(12) 0.3698(8) 0.2618(10) 0.101(3) Uani d . P D 0.568(8) A -1
H H3CA 0.7567 0.3333 0.2138 0.122 Uiso calc U P R 0.568(8) A -1
H H3CB 0.8711 0.3229 0.2882 0.122 Uiso calc U P R 0.568(8) A -1
C C3D 0.851(3) 0.4421(19) 0.3449(18) 0.119(6) Uani d . P D 0.568(8) A -1
H H3DA 0.7843 0.4196 0.3541 0.143 Uiso calc U P R 0.568(8) A -1
H H3DB 0.9147 0.4447 0.4082 0.143 Uiso calc U P R 0.568(8) A -1
O O3' 0.874(9) 0.543(3) 0.331(4) 0.0686(17) Uani d . P D 0.432(8) A -2
C C3A' 0.861(3) 0.506(2) 0.239(3) 0.062(4) Uani d . P D 0.432(8) A -2
H H3AC 0.8963 0.5599 0.2118 0.074 Uiso calc U P R 0.432(8) A -2
H H3AD 0.7819 0.4725 0.1895 0.074 Uiso calc U P R 0.432(8) A -2
C C3B' 0.9185(14) 0.4352(17) 0.2598(10) 0.074(3) Uani d . P D 0.432(8) A -2
H H3BC 0.9933 0.4649 0.2652 0.089 Uiso calc U P R 0.432(8) A -2
H H3BD 0.8748 0.3744 0.2071 0.089 Uiso calc U P R 0.432(8) A -2
C C3C' 0.9246(15) 0.4150(11) 0.3590(12) 0.101(3) Uani d . P D 0.432(8) A -2
H H3CC 0.89 0.3437 0.3539 0.122 Uiso calc U P R 0.432(8) A -2
H H3CD 1.0027 0.4394 0.4117 0.122 Uiso calc U P R 0.432(8) A -2
C C3D' 0.863(4) 0.467(3) 0.384(3) 0.119(6) Uani d . P D 0.432(8) A -2
H H3DC 0.7849 0.4243 0.3604 0.143 Uiso calc U P R 0.432(8) A -2
H H3DD 0.8987 0.4936 0.4573 0.143 Uiso calc U P R 0.432(8) A -2

loop_
_atom_site_aniso_label
_atom_site_aniso_U_11
_atom_site_aniso_U_22
_atom_site_aniso_U_33
_atom_site_aniso_U_12
_atom_site_aniso_U_13
_atom_site_aniso_U_23
Mn1 0.0164(2) 0.0138(2) 0.0144(2) 0.00167(18) 0.00504(19) -0.00090(17)
P1 0.0223(4) 0.0156(4) 0.0193(4) 0.0050(3) 0.0063(3) 0.0001(3)
P2 0.0353(5) 0.0242(5) 0.0228(5) -0.0037(4) 0.0140(4) -0.0028(4)
F1 0.0282(11) 0.0334(11) 0.0220(10) 0.0017(9) 0.0075(8) -0.0006(8)
F2 0.0248(10) 0.0426(12) 0.0341(11) 0.0030(9) 0.0157(9) 0.0048(9)
F3 0.0364(11) 0.0207(10) 0.0299(11) 0.0000(8) 0.0137(9) 0.0004(8)
O1 0.0172(11) 0.0175(11) 0.0236(12) 0.0011(9) 0.0079(9) -0.0033(9)
N1 0.0245(14) 0.0160(13) 0.0167(13) 0.0066(11) 0.0071(11) -0.0002(10)
N2 0.0166(13) 0.0162(13) 0.0181(13) 0.0034(10) 0.0068(11) -0.0005(10)
N3 0.0223(14) 0.0168(13) 0.0172(13) 0.0044(11) 0.0082(11) -0.0017(10)
C1 0.0303(19) 0.0257(18) 0.0202(17) 0.0043(15) -0.0018(15) 0.0001(14)
C2 0.0205(16) 0.0178(15) 0.0165(15) 0.0074(13) 0.0023(13) -0.0023(12)
C3 0.0197(16) 0.0152(15) 0.0204(16) 0.0063(13) 0.0046(13) -0.0036(12)
C4 0.0229(17) 0.0209(16) 0.0225(17) 0.0079(14) 0.0035(14) -0.0036(13)
C5 0.0174(16) 0.0199(16) 0.0266(17) 0.0016(13) 0.0074(14) -0.0068(13)
C6 0.0279(18) 0.0191(16) 0.0267(17) 0.0026(14) 0.0158(15) -0.0049(13)
C7 0.0211(16) 0.0140(15) 0.0227(16) 0.0038(13) 0.0106(13) -0.0036(12)
C8 0.0242(17) 0.0144(15) 0.0207(16) 0.0037(13) 0.0100(14) -0.0016(12)
C9 0.0333(19) 0.0231(17) 0.0257(18) 0.0018(15) 0.0162(15) 0.0008(14)
C10 0.0298(18) 0.0222(16) 0.0194(16) 0.0060(14) 0.0113(14) 0.0035(13)
C11 0.0311(18) 0.0208(16) 0.0208(17) 0.0075(14) 0.0104(14) 0.0045(13)
C12 0.0310(19) 0.0177(16) 0.0268(18) 0.0061(14) 0.0121(15) 0.0023(13)
C13 0.0270(17) 0.0167(15) 0.0193(16) 0.0088(13) 0.0073(14) 0.0039(12)
C14 0.0314(19) 0.0298(19) 0.0283(19) 0.0135(16) 0.0102(15) 0.0009(15)
C15 0.043(2) 0.036(2) 0.0295(19) 0.0236(18) 0.0111(17) -0.0011(16)
C16 0.042(2) 0.0268(18) 0.0220(18) 0.0132(17) 0.0025(16) -0.0041(14)
C17 0.0272(19) 0.0278(19) 0.0273(19) 0.0034(15) 0.0028(15) -0.0003(15)
C18 0.0256(18) 0.0239(17) 0.0240(17) 0.0060(14) 0.0072(14) -0.0016(14)
C19 0.0243(17) 0.0220(16) 0.0206(16) 0.0070(14) 0.0072(14) -0.0018(13)
C20 0.031(2) 0.0297(19) 0.0302(19) 0.0127(16) 0.0092(16) 0.0069(15)
C21 0.035(2) 0.046(2) 0.036(2) 0.0231(19) 0.0098(17) 0.0141(17)
C22 0.027(2) 0.054(3) 0.038(2) 0.0157(19) 0.0110(17) 0.0104(19)
C23 0.029(2) 0.034(2) 0.042(2) 0.0036(16) 0.0171(17) 0.0047(17)
C24 0.0306(19) 0.0253(18) 0.0324(19) 0.0095(15) 0.0141(16) 0.0028(14)
C25 0.0219(17) 0.0211(16) 0.0157(15) 0.0023(13) 0.0050(13) -0.0022(12)
C26 0.0310(19) 0.0224(17) 0.0183(16) 0.0070(14) 0.0057(14) -0.0019(13)
C27 0.0306(19) 0.0206(17) 0.0228(17) 0.0021(14) 0.0106(15) -0.0036(13)
C28 0.0286(18) 0.0258(17) 0.0236(17) 0.0069(14) 0.0130(15) -0.0004(14)
C29 0.0301(19) 0.0264(18) 0.0264(18) 0.0054(15) 0.0105(15) 0.0043(14)
C30 0.0313(19) 0.0236(17) 0.0291(19) 0.0050(15) 0.0085(15) -0.0004(14)
C31 0.0263(19) 0.037(2) 0.0249(18) 0.0104(16) 0.0055(15) 0.0003(15)
C32 0.036(2) 0.045(2) 0.0265(19) 0.0156(18) 0.0156(16) 0.0111(16)
C33 0.038(2) 0.0293(19) 0.035(2) 0.0058(16) 0.0234(17) 0.0071(15)
C34 0.033(2) 0.066(3) 0.024(2) -0.010(2) 0.0123(17) -0.0145(19)
C35 0.046(3) 0.095(4) 0.088(4) 0.005(3) 0.034(3) -0.042(3)
C36 0.050(4) 0.174(7) 0.101(5) 0.024(4) 0.028(3) -0.064(5)
C37 0.044(3) 0.215(9) 0.036(3) 0.028(5) 0.017(2) -0.017(4)
C38 0.031(3) 0.166(7) 0.035(3) -0.011(3) 0.014(2) 0.013(3)
C39 0.040(3) 0.100(4) 0.032(2) -0.010(3) 0.013(2) 0.012(2)
C40 0.0177(16) 0.0195(16) 0.0196(16) 0.0009(13) 0.0071(13) -0.0040(12)
C41 0.0204(17) 0.0249(17) 0.0221(17) -0.0017(14) 0.0070(14) -0.0075(13)
C42 0.0213(16) 0.0137(15) 0.0221(16) 0.0011(13) 0.0072(13) -0.0016(12)
C43 0.0235(17) 0.0253(17) 0.0242(17) 0.0058(14) 0.0078(14) -0.0033(14)
C44 0.0248(19) 0.0320(19) 0.030(2) 0.0059(15) 0.0033(15) -0.0010(15)
C45 0.034(2) 0.0276(18) 0.0207(18) 0.0015(16) 0.0052(15) -0.0005(14)
C46 0.035(2) 0.0232(17) 0.0254(18) 0.0023(15) 0.0149(16) -0.0023(14)
C47 0.0258(18) 0.0195(16) 0.0247(17) 0.0016(14) 0.0093(14) -0.0006(13)
O2 0.0399(16) 0.085(2) 0.0387(16) 0.0273(16) 0.0170(13) 0.0053(15)
C2A 0.034(2) 0.048(2) 0.033(2) 0.0127(18) 0.0092(17) -0.0006(18)
C2B 0.039(2) 0.044(2) 0.037(2) 0.0162(18) 0.0140(18) 0.0063(18)
C2C 0.032(2) 0.053(3) 0.040(2) 0.0094(19) 0.0043(18) 0.0015(19)
C2D 0.046(2) 0.038(2) 0.033(2) 0.0129(19) 0.0074(19) 0.0036(17)
O4 0.075(3) 0.131(4) 0.125(4) 0.046(3) 0.010(3) -0.035(3)
C4A 0.086(5) 0.245(11) 0.134(7) 0.100(6) 0.016(5) -0.069(7)
C4B 0.133(6) 0.130(6) 0.097(5) 0.031(5) 0.077(5) 0.029(5)
C4C 0.082(4) 0.090(5) 0.110(5) 0.012(4) 0.058(4) 0.011(4)
C4D 0.071(4) 0.149(7) 0.092(5) 0.022(4) 0.032(4) -0.053(5)
O3 0.066(4) 0.088(4) 0.065(5) 0.031(5) 0.042(6) 0.021(4)
C3A 0.057(6) 0.051(9) 0.067(4) 0.007(7) 0.032(5) 0.000(8)
C3B 0.053(6) 0.107(5) 0.056(8) 0.049(5) 0.009(7) -0.009(8)
C3C 0.114(8) 0.062(6) 0.143(10) 0.040(6) 0.068(7) 0.026(6)
C3D 0.154(10) 0.172(16) 0.17(2) 0.125(12) 0.141(16) 0.130(15)
O3' 0.066(4) 0.088(4) 0.065(5) 0.031(5) 0.042(6) 0.021(4)
C3A' 0.057(6) 0.051(9) 0.067(4) 0.007(7) 0.032(5) 0.000(8)
C3B' 0.053(6) 0.107(5) 0.056(8) 0.049(5) 0.009(7) -0.009(8)
C3C' 0.114(8) 0.062(6) 0.143(10) 0.040(6) 0.068(7) 0.026(6)
C3D' 0.154(10) 0.172(16) 0.17(2) 0.125(12) 0.141(16) 0.130(15)

loop_
_atom_type_symbol
_atom_type_description
_atom_type_scat_dispersion_real
_atom_type_scat_dispersion_imag
_atom_type_scat_source
C C 0.0033 0.0016 'International Tables Vol C Tables 4.2.6.8 and 6.1.1.4'
H H 0.0000 0.0000 'International Tables Vol C Tables 4.2.6.8 and 6.1.1.4'
N N 0.0061 0.0033 'International Tables Vol C Tables 4.2.6.8 and 6.1.1.4'
O O 0.0106 0.0060 'International Tables Vol C Tables 4.2.6.8 and 6.1.1.4'
F F 0.0171 0.0103 'International Tables Vol C Tables 4.2.6.8 and 6.1.1.4'
P P 0.1023 0.0942 'International Tables Vol C Tables 4.2.6.8 and 6.1.1.4'
Mn Mn 0.3368 0.7283 'International Tables Vol C Tables 4.2.6.8 and 6.1.1.4'

loop_
_geom_angle_atom_site_label_1
_geom_angle_atom_site_label_2
_geom_angle_atom_site_label_3
_geom_angle_site_symmetry_1
_geom_angle_site_symmetry_3
_geom_angle
O1 Mn1 N2 . . 174.27(9)
O1 Mn1 N3 . . 105.08(9)
N2 Mn1 N3 . . 72.71(9)
O1 Mn1 N1 . . 111.83(9)
N2 Mn1 N1 . . 71.99(9)
N3 Mn1 N1 . . 139.32(9)
O1 Mn1 N2 . 2_666 92.54(8)
N2 Mn1 N2 . 2_666 82.54(9)
N3 Mn1 N2 . 2_666 96.34(9)
N1 Mn1 N2 . 2_666 98.48(8)
O1 Mn1 P1 . . 82.23(6)
N2 Mn1 P1 . . 103.17(7)
N3 Mn1 P1 . . 95.93(7)
N1 Mn1 P1 . . 73.30(6)
N2 Mn1 P1 2_666 . 167.55(6)
C19 P1 C13 . . 103.26(14)
C19 P1 C12 . . 102.99(15)
C13 P1 C12 . . 100.69(14)
C19 P1 Mn1 . . 118.66(10)
C13 P1 Mn1 . . 123.00(10)
C12 P1 Mn1 . . 105.08(11)
C28 P2 C34 . . 100.93(15)
C28 P2 C27 . . 102.01(15)
C34 P2 C27 . . 101.56(19)
C40 O1 Mn1 . . 143.11(18)
C2 N1 C10 . . 120.3(3)
C2 N1 Mn1 . . 117.4(2)
C10 N1 Mn1 . . 122.21(19)
C3 N2 C7 . . 114.7(2)
C3 N2 Mn1 . . 120.09(19)
C7 N2 Mn1 . . 119.03(19)
C3 N2 Mn1 . 2_666 99.69(17)
C7 N2 Mn1 . 2_666 97.81(17)
Mn1 N2 Mn1 . 2_666 97.46(9)
C8 N3 C25 . . 120.2(3)
C8 N3 Mn1 . . 117.6(2)
C25 N3 Mn1 . . 122.13(19)
C2 C1 H1A . . 109.5
C2 C1 H1B . . 109.5
H1A C1 H1B . . 109.5
C2 C1 H1C . . 109.5
H1A C1 H1C . . 109.5
H1B C1 H1C . . 109.5
N1 C2 C3 . . 116.7(3)
N1 C2 C1 . . 124.5(3)
C3 C2 C1 . . 118.9(3)
C4 C3 N2 . . 122.7(3)
C4 C3 C2 . . 123.6(3)
N2 C3 C2 . . 113.7(2)
C3 C4 C5 . . 120.4(3)
C3 C4 H4 . . 119.8
C5 C4 H4 . . 119.8
C6 C5 C4 . . 107.7(2)
C6 C5 C40 . 2_666 113.2(3)
C4 C5 C40 . 2_666 109.2(3)
C6 C5 H5 . . 108.9
C4 C5 H5 . . 108.9
C40 C5 H5 2_666 . 108.9
C7 C6 C5 . . 119.7(3)
C7 C6 H6 . . 120.2
C5 C6 H6 . . 120.2
C6 C7 N2 . . 123.2(3)
C6 C7 C8 . . 123.0(3)
N2 C7 C8 . . 113.8(3)
N3 C8 C7 . . 116.5(3)
N3 C8 C9 . . 124.8(3)
C7 C8 C9 . . 118.7(3)
C8 C9 H9A . . 109.5
C8 C9 H9B . . 109.5
H9A C9 H9B . . 109.5
C8 C9 H9C . . 109.5
H9A C9 H9C . . 109.5
H9B C9 H9C . . 109.5
N1 C10 C11 . . 112.0(3)
N1 C10 H10A . . 109.2
C11 C10 H10A . . 109.2
N1 C10 H10B . . 109.2
C11 C10 H10B . . 109.2
H10A C10 H10B . . 107.9
C10 C11 C12 . . 114.5(3)
C10 C11 H11A . . 108.6
C12 C11 H11A . . 108.6
C10 C11 H11B . . 108.6
C12 C11 H11B . . 108.6
H11A C11 H11B . . 107.6
C11 C12 P1 . . 115.2(2)
C11 C12 H12A . . 108.5
P1 C12 H12A . . 108.5
C11 C12 H12B . . 108.5
P1 C12 H12B . . 108.5
H12A C12 H12B . . 107.5
C14 C13 C18 . . 118.3(3)
C14 C13 P1 . . 123.4(2)
C18 C13 P1 . . 118.0(2)
C13 C14 C15 . . 120.9(3)
C13 C14 H14 . . 119.5
C15 C14 H14 . . 119.5
C16 C15 C14 . . 120.3(3)
C16 C15 H15 . . 119.9
C14 C15 H15 . . 119.9
C15 C16 C17 . . 119.6(3)
C15 C16 H16 . . 120.2
C17 C16 H16 . . 120.2
C16 C17 C18 . . 120.3(3)
C16 C17 H17 . . 119.9
C18 C17 H17 . . 119.9
C17 C18 C13 . . 120.6(3)
C17 C18 H18 . . 119.7
C13 C18 H18 . . 119.7
C20 C19 C24 . . 119.1(3)
C20 C19 P1 . . 123.5(3)
C24 C19 P1 . . 117.4(2)
C21 C20 C19 . . 120.2(3)
C21 C20 H20 . . 119.9
C19 C20 H20 . . 119.9
C22 C21 C20 . . 120.4(3)
C22 C21 H21 . . 119.8
C20 C21 H21 . . 119.8
C23 C22 C21 . . 119.5(3)
C23 C22 H22 . . 120.3
C21 C22 H22 . . 120.3
C22 C23 C24 . . 120.8(3)
C22 C23 H23 . . 119.6
C24 C23 H23 . . 119.6
C23 C24 C19 . . 120.0(3)
C23 C24 H24 . . 120.0
C19 C24 H24 . . 120.0
N3 C25 C26 . . 110.9(3)
N3 C25 H25A . . 109.5
C26 C25 H25A . . 109.5
N3 C25 H25B . . 109.5
C26 C25 H25B . . 109.5
H25A C25 H25B . . 108.0
C27 C26 C25 . . 112.2(3)
C27 C26 H26A . . 109.2
C25 C26 H26A . . 109.2
C27 C26 H26B . . 109.2
C25 C26 H26B . . 109.2
H26A C26 H26B . . 107.9
C26 C27 P2 . . 112.3(2)
C26 C27 H27A . . 109.2
P2 C27 H27A . . 109.2
C26 C27 H27B . . 109.2
P2 C27 H27B . . 109.2
H27A C27 H27B . . 107.9
C33 C28 C29 . . 117.8(3)
C33 C28 P2 . . 116.8(3)
C29 C28 P2 . . 125.3(3)
C30 C29 C28 . . 120.3(3)
C30 C29 H29 . . 119.8
C28 C29 H29 . . 119.8
C31 C30 C29 . . 121.3(3)
C31 C30 H30 . . 119.4
C29 C30 H30 . . 119.4
C30 C31 C32 . . 118.9(3)
C30 C31 H31 . . 120.5
C32 C31 H31 . . 120.5
C33 C32 C31 . . 120.0(3)
C33 C32 H32 . . 120.0
C31 C32 H32 . . 120.0
C32 C33 C28 . . 121.7(3)
C32 C33 H33 . . 119.2
C28 C33 H33 . . 119.2
C35 C34 C39 . . 118.0(5)
C35 C34 P2 . . 123.6(3)
C39 C34 P2 . . 118.4(4)
C34 C35 C36 . . 121.5(6)
C34 C35 H35 . . 119.3
C36 C35 H35 . . 119.3
C37 C36 C35 . . 119.7(7)
C37 C36 H36 . . 120.2
C35 C36 H36 . . 120.2
C38 C37 C36 . . 119.4(6)
C38 C37 H37 . . 120.3
C36 C37 H37 . . 120.3
C37 C38 C39 . . 120.9(6)
C37 C38 H38 . . 119.5
C39 C38 H38 . . 119.5
C38 C39 C34 . . 120.4(6)
C38 C39 H39 . . 119.8
C34 C39 H39 . . 119.8
O1 C40 C41 . . 107.5(3)
O1 C40 C42 . . 112.1(2)
C41 C40 C42 . . 105.9(2)
O1 C40 C5 . 2_666 113.3(2)
C41 C40 C5 . 2_666 109.2(2)
C42 C40 C5 . 2_666 108.7(2)
F2 C41 F1 . . 105.7(2)
F2 C41 F3 . . 105.6(2)
F1 C41 F3 . . 104.3(3)
F2 C41 C40 . . 114.6(3)
F1 C41 C40 . . 113.6(2)
F3 C41 C40 . . 112.1(3)
C47 C42 C43 . . 118.5(3)
C47 C42 C40 . . 118.9(3)
C43 C42 C40 . . 122.5(3)
C42 C43 C44 . . 121.0(3)
C42 C43 H43 . . 119.5
C44 C43 H43 . . 119.5
C45 C44 C43 . . 120.0(3)
C45 C44 H44 . . 120.0
C43 C44 H44 . . 120.0
C46 C45 C44 . . 119.3(3)
C46 C45 H45 . . 120.4
C44 C45 H45 . . 120.4
C45 C46 C47 . . 120.3(3)
C45 C46 H46 . . 119.9
C47 C46 H46 . . 119.9
C42 C47 C46 . . 120.9(3)
C42 C47 H47 . . 119.5
C46 C47 H47 . . 119.5
C2D O2 C2A . . 109.4(3)
O2 C2A C2B . . 105.5(3)
O2 C2A H2A1 . . 110.6
C2B C2A H2A1 . . 110.6
O2 C2A H2A2 . . 110.6
C2B C2A H2A2 . . 110.6
H2A1 C2A H2A2 . . 108.8
C2A C2B C2C . . 101.5(3)
C2A C2B H2B1 . . 111.5
C2C C2B H2B1 . . 111.5
C2A C2B H2B2 . . 111.5
C2C C2B H2B2 . . 111.5
H2B1 C2B H2B2 . . 109.3
C2D C2C C2B . . 102.9(3)
C2D C2C H2C1 . . 111.2
C2B C2C H2C1 . . 111.2
C2D C2C H2C2 . . 111.2
C2B C2C H2C2 . . 111.2
H2C1 C2C H2C2 . . 109.1
O2 C2D C2C . . 106.9(3)
O2 C2D H2D1 . . 110.3
C2C C2D H2D1 . . 110.3
O2 C2D H2D2 . . 110.3
C2C C2D H2D2 . . 110.3
H2D1 C2D H2D2 . . 108.6
C4D O4 C4A . . 103.1(6)
C4B C4A O4 . . 113.4(7)
C4B C4A H4A1 . . 108.9
O4 C4A H4A1 . . 108.9
C4B C4A H4A2 . . 108.9
O4 C4A H4A2 . . 108.9
H4A1 C4A H4A2 . . 107.7
C4A C4B C4C . . 97.4(7)
C4A C4B H4B1 . . 112.3
C4C C4B H4B1 . . 112.3
C4A C4B H4B2 . . 112.3
C4C C4B H4B2 . . 112.3
H4B1 C4B H4B2 . . 109.9
C4D C4C C4B . . 105.2(6)
C4D C4C H4C1 . . 110.7
C4B C4C H4C1 . . 110.7
C4D C4C H4C2 . . 110.7
C4B C4C H4C2 . . 110.7
H4C1 C4C H4C2 . . 108.8
O4 C4D C4C . . 107.7(7)
O4 C4D H4D1 . . 110.2
C4C C4D H4D1 . . 110.2
O4 C4D H4D2 . . 110.2
C4C C4D H4D2 . . 110.2
H4D1 C4D H4D2 . . 108.5
C3A O3 C3D . . 106.(2)
O3 C3A C3B . . 108.(3)
O3 C3A H3AA . . 110.1
C3B C3A H3AA . . 110.1
O3 C3A H3AB . . 110.1
C3B C3A H3AB . . 110.1
H3AA C3A H3AB . . 108.4
C3A C3B C3C . . 102.8(12)
C3A C3B H3BA . . 111.2
C3C C3B H3BA . . 111.2
C3A C3B H3BB . . 111.2
C3C C3B H3BB . . 111.2
H3BA C3B H3BB . . 109.1
C3D C3C C3B . . 99.6(13)
C3D C3C H3CA . . 111.9
C3B C3C H3CA . . 111.9
C3D C3C H3CB . . 111.9
C3B C3C H3CB . . 111.9
H3CA C3C H3CB . . 109.6
O3 C3D C3C . . 111.7(18)
O3 C3D H3DA . . 109.3
C3C C3D H3DA . . 109.3
O3 C3D H3DB . . 109.3
C3C C3D H3DB . . 109.3
H3DA C3D H3DB . . 107.9
C3A' O3' C3D' . . 109.(3)
O3' C3A' C3B' . . 105.(5)
O3' C3A' H3AC . . 110.8
C3B' C3A' H3AC . . 110.8
O3' C3A' H3AD . . 110.8
C3B' C3A' H3AD . . 110.8
H3AC C3A' H3AD . . 108.9
C3A' C3B' C3C' . . 102.(2)
C3A' C3B' H3BC . . 111.3
C3C' C3B' H3BC . . 111.3
C3A' C3B' H3BD . . 111.3
C3C' C3B' H3BD . . 111.3
H3BC C3B' H3BD . . 109.2
C3D' C3C' C3B' . . 107.3(18)
C3D' C3C' H3CC . . 110.3
C3B' C3C' H3CC . . 110.3
C3D' C3C' H3CD . . 110.3
C3B' C3C' H3CD . . 110.3
H3CC C3C' H3CD . . 108.5
O3' C3D' C3C' . . 101.(5)
O3' C3D' H3DC . . 111.6
C3C' C3D' H3DC . . 111.6
O3' C3D' H3DD . . 111.6
C3C' C3D' H3DD . . 111.6
H3DC C3D' H3DD . . 109.4

loop_
_geom_bond_atom_site_label_1
_geom_bond_atom_site_label_2
_geom_bond_site_symmetry_2
_geom_bond_distance
Mn1 O1 . 2.025(2)
Mn1 N2 . 2.159(2)
Mn1 N3 . 2.270(3)
Mn1 N1 . 2.303(2)
Mn1 N2 2_666 2.429(2)
Mn1 P1 . 2.8055(9)
P1 C19 . 1.827(3)
P1 C13 . 1.838(3)
P1 C12 . 1.844(3)
P2 C28 . 1.830(3)
P2 C34 . 1.836(4)
P2 C27 . 1.843(3)
F1 C41 . 1.349(4)
F2 C41 . 1.348(4)
F3 C41 . 1.361(4)
O1 C40 . 1.365(4)
N1 C2 . 1.288(4)
N1 C10 . 1.468(4)
N2 C3 . 1.388(4)
N2 C7 . 1.389(4)
N2 Mn1 2_666 2.429(2)
N3 C8 . 1.291(4)
N3 C25 . 1.470(4)
C1 C2 . 1.505(4)
C1 H1A . 0.98
C1 H1B . 0.98
C1 H1C . 0.98
C2 C3 . 1.486(4)
C3 C4 . 1.350(4)
C4 C5 . 1.504(5)
C4 H4 . 0.95
C5 C6 . 1.503(4)
C5 C40 2_666 1.581(4)
C5 H5 . 1.0
C6 C7 . 1.353(4)
C6 H6 . 0.95
C7 C8 . 1.485(4)
C8 C9 . 1.507(4)
C9 H9A . 0.98
C9 H9B . 0.98
C9 H9C . 0.98
C10 C11 . 1.530(4)
C10 H10A . 0.99
C10 H10B . 0.99
C11 C12 . 1.537(4)
C11 H11A . 0.99
C11 H11B . 0.99
C12 H12A . 0.99
C12 H12B . 0.99
C13 C14 . 1.383(5)
C13 C18 . 1.391(4)
C14 C15 . 1.386(5)
C14 H14 . 0.95
C15 C16 . 1.374(5)
C15 H15 . 0.95
C16 C17 . 1.376(5)
C16 H16 . 0.95
C17 C18 . 1.388(4)
C17 H17 . 0.95
C18 H18 . 0.95
C19 C20 . 1.391(4)
C19 C24 . 1.393(5)
C20 C21 . 1.387(5)
C20 H20 . 0.95
C21 C22 . 1.382(5)
C21 H21 . 0.95
C22 C23 . 1.376(5)
C22 H22 . 0.95
C23 C24 . 1.387(5)
C23 H23 . 0.95
C24 H24 . 0.95
C25 C26 . 1.528(4)
C25 H25A . 0.99
C25 H25B . 0.99
C26 C27 . 1.521(4)
C26 H26A . 0.99
C26 H26B . 0.99
C27 H27A . 0.99
C27 H27B . 0.99
C28 C33 . 1.382(5)
C28 C29 . 1.399(4)
C29 C30 . 1.384(5)
C29 H29 . 0.95
C30 C31 . 1.370(5)
C30 H30 . 0.95
C31 C32 . 1.389(5)
C31 H31 . 0.95
C32 C33 . 1.380(5)
C32 H32 . 0.95
C33 H33 . 0.95
C34 C35 . 1.367(7)
C34 C39 . 1.400(6)
C35 C36 . 1.397(7)
C35 H35 . 0.95
C36 C37 . 1.386(10)
C36 H36 . 0.95
C37 C38 . 1.359(9)
C37 H37 . 0.95
C38 C39 . 1.391(8)
C38 H38 . 0.95
C39 H39 . 0.95
C40 C41 . 1.534(5)
C40 C42 . 1.565(4)
C40 C5 2_666 1.581(4)
C42 C47 . 1.373(4)
C42 C43 . 1.385(4)
C43 C44 . 1.394(4)
C43 H43 . 0.95
C44 C45 . 1.382(5)
C44 H44 . 0.95
C45 C46 . 1.379(5)
C45 H45 . 0.95
C46 C47 . 1.398(4)
C46 H46 . 0.95
C47 H47 . 0.95
O2 C2D . 1.424(4)
O2 C2A . 1.430(4)
C2A C2B . 1.497(5)
C2A H2A1 . 0.99
C2A H2A2 . 0.99
C2B C2C . 1.527(5)
C2B H2B1 . 0.99
C2B H2B2 . 0.99
C2C C2D . 1.518(6)
C2C H2C1 . 0.99
C2C H2C2 . 0.99
C2D H2D1 . 0.99
C2D H2D2 . 0.99
O4 C4D . 1.387(8)
O4 C4A . 1.444(9)
C4A C4B . 1.358(9)
C4A H4A1 . 0.99
C4A H4A2 . 0.99
C4B C4C . 1.604(9)
C4B H4B1 . 0.99
C4B H4B2 . 0.99
C4C C4D . 1.489(9)
C4C H4C1 . 0.99
C4C H4C2 . 0.99
C4D H4D1 . 0.99
C4D H4D2 . 0.99
O3 C3A . 1.400(8)
O3 C3D . 1.401(8)
C3A C3B . 1.508(9)
C3A H3AA . 0.99
C3A H3AB . 0.99
C3B C3C . 1.510(9)
C3B H3BA . 0.99
C3B H3BB . 0.99
C3C C3D . 1.508(10)
C3C H3CA . 0.99
C3C H3CB . 0.99
C3D H3DA . 0.99
C3D H3DB . 0.99
O3' C3A' . 1.400(9)
O3' C3D' . 1.401(9)
C3A' C3B' . 1.509(9)
C3A' H3AC . 0.99
C3A' H3AD . 0.99
C3B' C3C' . 1.510(9)
C3B' H3BC . 0.99
C3B' H3BD . 0.99
C3C' C3D' . 1.506(10)
C3C' H3CC . 0.99
C3C' H3CD . 0.99
C3D' H3DC . 0.99
C3D' H3DD . 0.99

loop_
_geom_hbond_atom_site_label_D
_geom_hbond_atom_site_label_H
_geom_hbond_atom_site_label_A
_geom_hbond_site_symmetry_A
_geom_hbond_distance_DH
_geom_hbond_distance_HA
_geom_hbond_distance_DA
_geom_hbond_angle_DHA
C9 H9B O3 . 0.98 2.50 3.48(9) 175.8
C9 H9B O3' . 0.98 2.49 3.47(12) 175.0
C10 H10A F1 . 0.99 2.36 3.319(4) 162.5
C18 H18 F3 . 0.95 2.50 3.441(4) 168.9
C4C H4C2 F2 1_655 0.99 2.62 3.467(7) 143.3

loop_
_geom_torsion_atom_site_label_1
_geom_torsion_atom_site_label_2
_geom_torsion_atom_site_label_3
_geom_torsion_atom_site_label_4
_geom_torsion_site_symmetry_1
_geom_torsion_site_symmetry_4
_geom_torsion
C10 N1 C2 C3 . . 177.9(3)
Mn1 N1 C2 C3 . . 2.0(3)
C10 N1 C2 C1 . . -2.5(5)
Mn1 N1 C2 C1 . . -178.5(2)
C7 N2 C3 C4 . . 20.6(4)
Mn1 N2 C3 C4 . . 172.8(2)
Mn1 N2 C3 C4 2_666 . -82.7(3)
C7 N2 C3 C2 . . -157.0(2)
Mn1 N2 C3 C2 . . -4.8(3)
Mn1 N2 C3 C2 2_666 . 99.7(2)
N1 C2 C3 C4 . . -175.9(3)
C1 C2 C3 C4 . . 4.6(5)
N1 C2 C3 N2 . . 1.7(4)
C1 C2 C3 N2 . . -177.9(3)
N2 C3 C4 C5 . . 6.3(5)
C2 C3 C4 C5 . . -176.4(3)
C3 C4 C5 C6 . . -30.9(4)
C3 C4 C5 C40 . 2_666 92.4(3)
C4 C5 C6 C7 . . 31.4(4)
C40 C5 C6 C7 2_666 . -89.4(4)
C5 C6 C7 N2 . . -7.7(5)
C5 C6 C7 C8 . . 173.6(3)
C3 N2 C7 C6 . . -19.9(4)
Mn1 N2 C7 C6 . . -172.4(2)
Mn1 N2 C7 C6 2_666 . 84.6(3)
C3 N2 C7 C8 . . 158.9(2)
Mn1 N2 C7 C8 . . 6.4(3)
Mn1 N2 C7 C8 2_666 . -96.7(2)
C25 N3 C8 C7 . . 179.0(3)
Mn1 N3 C8 C7 . . 1.7(3)
C25 N3 C8 C9 . . 0.6(5)
Mn1 N3 C8 C9 . . -176.7(2)
C6 C7 C8 N3 . . 173.6(3)
N2 C7 C8 N3 . . -5.2(4)
C6 C7 C8 C9 . . -7.9(5)
N2 C7 C8 C9 . . 173.3(3)
C2 N1 C10 C11 . . -88.8(3)
Mn1 N1 C10 C11 . . 87.0(3)
N1 C10 C11 C12 . . -67.8(3)
C10 C11 C12 P1 . . 65.6(3)
C19 P1 C12 C11 . . 62.5(3)
C13 P1 C12 C11 . . 169.0(2)
Mn1 P1 C12 C11 . . -62.3(3)
C19 P1 C13 C14 . . -19.9(3)
C12 P1 C13 C14 . . -126.1(3)
Mn1 P1 C13 C14 . . 117.9(3)
C19 P1 C13 C18 . . 166.3(2)
C12 P1 C13 C18 . . 60.1(3)
Mn1 P1 C13 C18 . . -55.9(3)
C18 C13 C14 C15 . . -0.4(5)
P1 C13 C14 C15 . . -174.2(3)
C13 C14 C15 C16 . . -0.5(5)
C14 C15 C16 C17 . . 0.8(5)
C15 C16 C17 C18 . . -0.1(5)
C16 C17 C18 C13 . . -0.8(5)
C14 C13 C18 C17 . . 1.1(5)
P1 C13 C18 C17 . . 175.2(3)
C13 P1 C19 C20 . . -62.9(3)
C12 P1 C19 C20 . . 41.5(3)
Mn1 P1 C19 C20 . . 157.0(2)
C13 P1 C19 C24 . . 117.6(3)
C12 P1 C19 C24 . . -137.9(3)
Mn1 P1 C19 C24 . . -22.4(3)
C24 C19 C20 C21 . . -0.7(5)
P1 C19 C20 C21 . . 179.9(3)
C19 C20 C21 C22 . . 0.6(5)
C20 C21 C22 C23 . . 0.3(6)
C21 C22 C23 C24 . . -1.2(6)
C22 C23 C24 C19 . . 1.1(5)
C20 C19 C24 C23 . . -0.2(5)
P1 C19 C24 C23 . . 179.3(3)
C8 N3 C25 C26 . . 86.9(3)
Mn1 N3 C25 C26 . . -95.9(3)
N3 C25 C26 C27 . . 178.8(3)
C25 C26 C27 P2 . . 68.0(3)
C28 P2 C27 C26 . . -177.5(2)
C34 P2 C27 C26 . . 78.6(3)
C34 P2 C28 C33 . . -77.2(3)
C27 P2 C28 C33 . . 178.3(3)
C34 P2 C28 C29 . . 106.1(3)
C27 P2 C28 C29 . . 1.6(3)
C33 C28 C29 C30 . . 0.6(5)
P2 C28 C29 C30 . . 177.2(3)
C28 C29 C30 C31 . . 0.7(5)
C29 C30 C31 C32 . . -1.0(5)
C30 C31 C32 C33 . . 0.1(5)
C31 C32 C33 C28 . . 1.2(6)
C29 C28 C33 C32 . . -1.5(5)
P2 C28 C33 C32 . . -178.4(3)
C28 P2 C34 C35 . . -50.8(5)
C27 P2 C34 C35 . . 54.0(4)
C28 P2 C34 C39 . . 127.6(3)
C27 P2 C34 C39 . . -127.5(3)
C39 C34 C35 C36 . . 1.4(8)
P2 C34 C35 C36 . . 179.9(5)
C34 C35 C36 C37 . . -1.7(10)
C35 C36 C37 C38 . . 1.1(10)
C36 C37 C38 C39 . . -0.4(9)
C37 C38 C39 C34 . . 0.2(8)
C35 C34 C39 C38 . . -0.7(7)
P2 C34 C39 C38 . . -179.2(3)
Mn1 O1 C40 C41 . . -114.2(3)
Mn1 O1 C40 C42 . . 129.9(3)
Mn1 O1 C40 C5 . 2_666 6.5(4)
O1 C40 C41 F2 . . 173.9(2)
C42 C40 C41 F2 . . -66.2(3)
C5 C40 C41 F2 2_666 . 50.6(3)
O1 C40 C41 F1 . . 52.2(3)
C42 C40 C41 F1 . . 172.1(3)
C5 C40 C41 F1 2_666 . -71.0(3)
O1 C40 C41 F3 . . -65.7(3)
C42 C40 C41 F3 . . 54.2(3)
C5 C40 C41 F3 2_666 . 171.0(2)
O1 C40 C42 C47 . . 7.9(4)
C41 C40 C42 C47 . . -109.0(3)
C5 C40 C42 C47 2_666 . 133.9(3)
O1 C40 C42 C43 . . -174.3(3)
C41 C40 C42 C43 . . 68.9(4)
C5 C40 C42 C43 2_666 . -48.3(4)
C47 C42 C43 C44 . . 1.6(5)
C40 C42 C43 C44 . . -176.3(3)
C42 C43 C44 C45 . . -1.4(5)
C43 C44 C45 C46 . . 1.1(5)
C44 C45 C46 C47 . . -0.9(5)
C43 C42 C47 C46 . . -1.4(5)
C40 C42 C47 C46 . . 176.5(3)
C45 C46 C47 C42 . . 1.1(5)
C2D O2 C2A C2B . . -24.4(4)
O2 C2A C2B C2C . . 36.2(4)
C2A C2B C2C C2D . . -34.0(4)
C2A O2 C2D C2C . . 1.9(4)
C2B C2C C2D O2 . . 20.6(4)
C4D O4 C4A C4B . . 39.1(9)
O4 C4A C4B C4C . . -34.8(9)
C4A C4B C4C C4D . . 18.6(7)
C4A O4 C4D C4C . . -21.8(7)
C4B C4C C4D O4 . . 2.6(7)
C3D O3 C3A C3B . . -18.(7)
O3 C3A C3B C3C . . 32.(4)
C3A C3B C3C C3D . . -31.6(17)
C3A O3 C3D C3C . . -4.(7)
C3B C3C C3D O3 . . 23.(5)
C3D' O3' C3A' C3B' . . -38.(8)
O3' C3A' C3B' C3C' . . 18.(4)
C3A' C3B' C3C' C3D' . . 5.(3)
C3A' O3' C3D' C3C' . . 40.(8)
C3B' C3C' C3D' O3' . . -26.(5)
